data_7041452
loop_
_publ_author_name
'Wu, Melissa M.'
'Gill, Arran M.'
'Yunpeng, Lu'
'Yongxin, Li'
'Ganguly, Rakesh'
'Falivene, Laura'
'Garc\'ia, Felipe'

_publ_section_title
;
 Aryl-NHC-group 13 trimethyl complexes: structural, stability and bonding
 insights.
;
_journal_issue 3
_journal_name_full 'Dalton transactions (Cambridge, England : 2003)'
_journal_page_first 854
_journal_page_last 864
_journal_paper_doi 10.1039/c6dt04448d
_journal_volume 46
_journal_year 2017
_chemical_formula_sum 'C30 H45 Ga N2'
_chemical_formula_weight 503.40
_space_group_crystal_system monoclinic
_space_group_IT_number 14
_space_group_name_Hall '-P 2ybc'
_space_group_name_H-M_alt 'P 1 21/c 1'
_symmetry_space_group_name_Hall '-P 2ybc'
_symmetry_space_group_name_H-M 'P 1 21/c 1'
_atom_sites_solution_hydrogens geom
_audit_update_record
;
2016-05-03 deposited with the CCDC.
2016-12-13 downloaded from the CCDC.
;
_cell_angle_alpha 90
_cell_angle_beta 111.4316(16)
_cell_angle_gamma 90
_cell_formula_units_Z 8
_cell_length_a 16.6315(8)
_cell_length_b 19.4897(10)
_cell_length_c 19.2354(10)
_cell_measurement_reflns_used 5374
_cell_measurement_temperature 103.(2)
_cell_measurement_theta_max 21.1648
_cell_measurement_theta_min 2.7795
_cell_volume 5803.9(5)
_computing_cell_refinement 'SAINT V8.34A (Bruker AXS Inc., 2013)'
_computing_data_collection 'APEX2 (Bruker AXS Inc., 2014)'
_computing_data_reduction 'SAINT V8.34A (Bruker AXS Inc., 2013)'
_computing_molecular_graphics 'XP (Bruker AXS Inc., 2014)'
_computing_publication_material 'APEX2 (Bruker AXS Inc., 2014)'
_computing_structure_refinement 'SHELXL-2014/6 (Sheldrick, 2014)'
_diffrn_ambient_temperature 103.(2)
_diffrn_detector_area_resol_mean 8.3333
_diffrn_measured_fraction_theta_full 0.999
_diffrn_measured_fraction_theta_max 0.999
_diffrn_measurement_device_type 'CCD area detector'
_diffrn_measurement_method 'phi and omega scans'
_diffrn_radiation_monochromator graphite
_diffrn_radiation_type MoK\a
_diffrn_radiation_wavelength 0.71073
_diffrn_reflns_av_R_equivalents 0.1122
_diffrn_reflns_av_unetI/netI 0.0915
_diffrn_reflns_limit_h_max 21
_diffrn_reflns_limit_h_min -21
_diffrn_reflns_limit_k_max 25
_diffrn_reflns_limit_k_min -25
_diffrn_reflns_limit_l_max 24
_diffrn_reflns_limit_l_min -25
_diffrn_reflns_number 84170
_diffrn_reflns_theta_full 27.75
_diffrn_reflns_theta_max 27.75
_diffrn_reflns_theta_min 1.31
_diffrn_source 'fine-focus sealed tube'
_exptl_absorpt_coefficient_mu 0.967
_exptl_absorpt_correction_T_max 0.84
_exptl_absorpt_correction_T_min 0.69
_exptl_absorpt_correction_type multi-scan
_exptl_absorpt_process_details 'SADABS V2014/4 (Bruker AXS Inc.)'
_exptl_crystal_colour colourless
_exptl_crystal_density_diffrn 1.152
_exptl_crystal_density_method 'not measured'
_exptl_crystal_description block
_exptl_crystal_F_000 2160
_exptl_crystal_size_max 0.240
_exptl_crystal_size_mid 0.200
_exptl_crystal_size_min 0.180
_refine_diff_density_max 1.103
_refine_diff_density_min -1.091
_refine_ls_extinction_method none
_refine_ls_goodness_of_fit_ref 1.045
_refine_ls_hydrogen_treatment constr
_refine_ls_matrix_type full
_refine_ls_number_parameters 617
_refine_ls_number_reflns 13658
_refine_ls_number_restraints 0
_refine_ls_restrained_S_all 1.045
_refine_ls_R_factor_all 0.1061
_refine_ls_R_factor_gt 0.0530
_refine_ls_shift/su_max 0.001
_refine_ls_shift/su_mean 0.000
_refine_ls_structure_factor_coef Fsqd
_refine_ls_weighting_details 'w=1/[\s^2^(Fo^2^)+(0.0989P)^2^+0.7682P] where P=(Fo^2^+2Fc^2^)/3'
_refine_ls_weighting_scheme calc
_refine_ls_wR_factor_gt 0.1319
_refine_ls_wR_factor_ref 0.1875
_reflns_number_gt 8786
_reflns_number_total 13658
_reflns_threshold_expression 'I > 2\s(I)'
_cod_data_source_file c6dt04448d2.cif
_cod_data_source_block I_IPrGa
_cod_depositor_comments 'Adding full bibliography for 7041446--7041453.cif.'
_cod_database_code 7041452

loop_
_space_group_symop_operation_xyz
'x, y, z'
'-x, y+1/2, -z+1/2'
'-x, -y, -z'
'x, -y-1/2, z-1/2'

loop_
_atom_site_type_symbol
_atom_site_label
_atom_site_fract_x
_atom_site_fract_y
_atom_site_fract_z
_atom_site_U_iso_or_equiv
_atom_site_adp_type
_atom_site_calc_flag
_atom_site_refinement_flags_adp
_atom_site_refinement_flags_posn
_atom_site_occupancy
Ga Ga1 0.49246(2) 0.73403(2) 0.26989(2) 0.01417(12) Uani d . . 1
Ga Ga2 0.00019(2) 0.77666(2) 0.28332(2) 0.01535(12) Uani d . . 1
C C1 0.5194(3) 0.78101(19) 0.3679(2) 0.0226(9) Uani d . . 1
H H1A 0.4655 0.7961 0.3729 0.034 Uiso calc U R 1
H H1B 0.5563 0.8209 0.3705 0.034 Uiso calc U R 1
H H1C 0.5495 0.7491 0.4084 0.034 Uiso calc U R 1
C C2 0.4242(2) 0.79392(19) 0.1832(2) 0.0215(8) Uani d . . 1
H H2A 0.3654 0.7996 0.1826 0.032 Uiso calc U R 1
H H2B 0.4218 0.7724 0.1364 0.032 Uiso calc U R 1
H H2C 0.452 0.8389 0.1882 0.032 Uiso calc U R 1
C C3 0.4391(2) 0.64268(19) 0.2747(2) 0.0223(9) Uani d . . 1
H H3A 0.4778 0.6165 0.3173 0.033 Uiso calc U R 1
H H3B 0.4298 0.6172 0.2284 0.033 Uiso calc U R 1
H H3C 0.3836 0.6497 0.2807 0.033 Uiso calc U R 1
C C4 0.6083(2) 0.72156(17) 0.25058(19) 0.0142(7) Uani d . . 1
C C5 0.7289(3) 0.7444(2) 0.2260(3) 0.0345(12) Uani d . . 1
H H5 0.7765 0.7687 0.222 0.041 Uiso calc U R 1
C C6 0.7088(3) 0.6789(2) 0.2086(3) 0.0378(12) Uani d . . 1
H H6 0.7392 0.6474 0.1895 0.045 Uiso calc U R 1
C C7 0.6705(2) 0.84073(18) 0.2774(2) 0.0161(8) Uani d . . 1
C C8 0.7084(2) 0.85318(19) 0.3546(2) 0.0170(8) Uani d . . 1
C C9 0.7424(3) 0.7961(2) 0.4109(2) 0.0277(9) Uani d . . 1
H H9 0.7039 0.7554 0.392 0.033 Uiso calc U R 1
C C10 0.7433(3) 0.8128(2) 0.4883(2) 0.0356(11) Uani d . . 1
H H10A 0.7906 0.8448 0.5132 0.053 Uiso calc U R 1
H H10B 0.7516 0.7706 0.5177 0.053 Uiso calc U R 1
H H10C 0.6882 0.834 0.484 0.053 Uiso calc U R 1
C C11 0.8334(3) 0.7753(3) 0.4161(3) 0.0486(14) Uani d . . 1
H H11A 0.8317 0.7609 0.3668 0.073 Uiso calc U R 1
H H11B 0.8541 0.7372 0.4515 0.073 Uiso calc U R 1
H H11C 0.8726 0.8145 0.4335 0.073 Uiso calc U R 1
C C12 0.7162(2) 0.92198(19) 0.3766(2) 0.0217(9) Uani d . . 1
H H12 0.7407 0.9329 0.4282 0.026 Uiso calc U R 1
C C13 0.6890(3) 0.97456(19) 0.3251(2) 0.0257(9) Uani d . . 1
H H13 0.696 1.0209 0.3416 0.031 Uiso calc U R 1
C C14 0.6517(2) 0.9603(2) 0.2498(2) 0.0237(9) Uani d . . 1
H H14 0.6324 0.9971 0.2153 0.028 Uiso calc U R 1
C C15 0.6417(2) 0.89304(19) 0.2233(2) 0.0195(8) Uani d . . 1
C C16 0.6038(3) 0.8787(2) 0.1402(2) 0.0311(10) Uani d . . 1
H H16 0.5813 0.8306 0.1334 0.037 Uiso calc U R 1
C C17 0.6736(3) 0.8834(3) 0.1052(3) 0.0511(15) Uani d . . 1
H H17A 0.6965 0.9303 0.1108 0.077 Uiso calc U R 1
H H17B 0.6481 0.8717 0.052 0.077 Uiso calc U R 1
H H17C 0.7205 0.8513 0.1306 0.077 Uiso calc U R 1
C C18 0.5283(3) 0.9264(3) 0.0978(3) 0.0509(15) Uani d . . 1
H H18A 0.4849 0.9248 0.1211 0.076 Uiso calc U R 1
H H18B 0.5022 0.9114 0.0457 0.076 Uiso calc U R 1
H H18C 0.5496 0.9735 0.0995 0.076 Uiso calc U R 1
C C19 0.5995(2) 0.59704(18) 0.2174(2) 0.0176(8) Uani d . . 1
C C20 0.5325(2) 0.57816(19) 0.1516(2) 0.0175(8) Uani d . . 1
C C21 0.4926(3) 0.6282(2) 0.0872(2) 0.0270(9) Uani d . . 1
H H21 0.5175 0.6749 0.1031 0.032 Uiso calc U R 1
C C22 0.5132(4) 0.6058(3) 0.0190(3) 0.0636(18) Uani d . . 1
H H22A 0.5758 0.607 0.0314 0.095 Uiso calc U R 1
H H22B 0.4849 0.6371 -0.0227 0.095 Uiso calc U R 1
H H22C 0.4919 0.5591 0.0047 0.095 Uiso calc U R 1
C C23 0.3940(3) 0.6319(2) 0.0640(3) 0.0379(12) Uani d . . 1
H H23A 0.3695 0.5857 0.0516 0.057 Uiso calc U R 1
H H23B 0.37 0.6617 0.0202 0.057 Uiso calc U R 1
H H23C 0.3796 0.6505 0.1053 0.057 Uiso calc U R 1
C C24 0.5034(2) 0.51080(18) 0.1467(2) 0.0197(8) Uani d . . 1
H H24 0.4584 0.4959 0.1025 0.024 Uiso calc U R 1
C C25 0.5386(3) 0.46498(19) 0.2049(2) 0.0231(9) Uani d . . 1
H H25 0.5177 0.4192 0.2003 0.028 Uiso calc U R 1
C C26 0.6041(3) 0.48566(19) 0.2697(2) 0.0216(9) Uani d . . 1
H H26 0.6279 0.4539 0.3094 0.026 Uiso calc U R 1
C C27 0.6357(2) 0.55251(19) 0.2774(2) 0.0190(8) Uani d . . 1
C C28 0.7069(3) 0.5750(2) 0.3494(2) 0.0283(10) Uani d . . 1
H H28 0.7231 0.6233 0.3426 0.034 Uiso calc U R 1
C C29 0.6784(3) 0.5737(4) 0.4150(3) 0.072(2) Uani d . . 1
H H29A 0.6311 0.6064 0.4067 0.108 Uiso calc U R 1
H H29B 0.727 0.5863 0.4604 0.108 Uiso calc U R 1
H H29C 0.6585 0.5274 0.4207 0.108 Uiso calc U R 1
C C30 0.7868(3) 0.5304(3) 0.3658(3) 0.0589(18) Uani d . . 1
H H30A 0.7756 0.4847 0.3816 0.088 Uiso calc U R 1
H H30B 0.8356 0.5514 0.4057 0.088 Uiso calc U R 1
H H30C 0.8006 0.5263 0.3206 0.088 Uiso calc U R 1
C C31 -0.0696(2) 0.72295(19) 0.1916(2) 0.0247(9) Uani d . . 1
H H31A -0.0335 0.6869 0.1826 0.037 Uiso calc U R 1
H H31B -0.0898 0.7538 0.1484 0.037 Uiso calc U R 1
H H31C -0.1194 0.7021 0.1992 0.037 Uiso calc U R 1
C C32 0.0303(3) 0.7231(2) 0.3787(2) 0.0267(9) Uani d . . 1
H H32A -0.0229 0.7088 0.3855 0.04 Uiso calc U R 1
H H32B 0.0645 0.7519 0.4208 0.04 Uiso calc U R 1
H H32C 0.0638 0.6824 0.3763 0.04 Uiso calc U R 1
C C33 -0.0573(3) 0.86616(19) 0.2890(3) 0.0282(10) Uani d . . 1
H H33A -0.0736 0.89 0.2409 0.042 Uiso calc U R 1
H H33B -0.0171 0.8949 0.3282 0.042 Uiso calc U R 1
H H33C -0.109 0.8573 0.3005 0.042 Uiso calc U R 1
C C34 0.1194(2) 0.79609(18) 0.27053(19) 0.0131(7) Uani d . . 1
C C35 0.2336(2) 0.85058(19) 0.2569(2) 0.0202(8) Uani d . . 1
H H35 0.2689 0.8862 0.25 0.024 Uiso calc U R 1
C C36 0.2531(2) 0.78346(18) 0.2667(2) 0.0189(8) Uani d . . 1
H H36 0.3051 0.7625 0.268 0.023 Uiso calc U R 1
C C37 0.1085(2) 0.92346(17) 0.2476(2) 0.0147(8) Uani d . . 1
C C38 0.0440(2) 0.93821(18) 0.1778(2) 0.0170(8) Uani d . . 1
C C39 0.0121(3) 0.8844(2) 0.1160(2) 0.0236(9) Uani d . . 1
H H39 0.0218 0.8382 0.1404 0.028 Uiso calc U R 1
C C40 0.0631(4) 0.8870(3) 0.0654(3) 0.0610(17) Uani d . . 1
H H40A 0.0545 0.9317 0.0402 0.092 Uiso calc U R 1
H H40B 0.0434 0.8505 0.028 0.092 Uiso calc U R 1
H H40C 0.1246 0.8806 0.0951 0.092 Uiso calc U R 1
C C41 -0.0846(3) 0.8912(2) 0.0708(3) 0.0425(13) Uani d . . 1
H H41A -0.0951 0.9332 0.0406 0.064 Uiso calc U R 1
H H41B -0.1162 0.8936 0.1049 0.064 Uiso calc U R 1
H H41C -0.1044 0.8514 0.0379 0.064 Uiso calc U R 1
C C42 0.0096(2) 1.00379(18) 0.1674(2) 0.0194(8) Uani d . . 1
H H42 -0.0336 1.0155 0.1207 0.023 Uiso calc U R 1
C C43 0.0367(2) 1.05265(19) 0.2235(2) 0.0206(8) Uani d . . 1
H H43 0.0129 1.0976 0.2148 0.025 Uiso calc U R 1
C C44 0.0980(2) 1.03604(19) 0.2918(2) 0.0202(8) Uani d . . 1
H H44 0.115 1.0696 0.3303 0.024 Uiso calc U R 1
C C45 0.1359(2) 0.97120(17) 0.3060(2) 0.0146(7) Uani d . . 1
C C46 0.2027(2) 0.95472(19) 0.3829(2) 0.0188(8) Uani d . . 1
H H46 0.224 0.9069 0.3818 0.023 Uiso calc U R 1
C C47 0.1610(3) 0.9582(2) 0.4422(2) 0.0325(10) Uani d . . 1
H H47A 0.14 1.0049 0.4442 0.049 Uiso calc U R 1
H H47B 0.2039 0.946 0.4911 0.049 Uiso calc U R 1
H H47C 0.1124 0.926 0.4291 0.049 Uiso calc U R 1
C C48 0.2795(3) 1.0036(2) 0.4014(2) 0.0330(11) Uani d . . 1
H H48A 0.3056 0.9994 0.3635 0.05 Uiso calc U R 1
H H48B 0.3225 0.992 0.4505 0.05 Uiso calc U R 1
H H48C 0.2598 1.0509 0.4022 0.05 Uiso calc U R 1
C C49 0.1783(2) 0.67624(17) 0.2790(2) 0.0142(7) Uani d . . 1
C C50 0.1448(2) 0.64005(19) 0.2116(2) 0.0173(8) Uani d . . 1
C C51 0.1163(2) 0.6748(2) 0.1357(2) 0.0244(9) Uani d . . 1
H H51 0.0966 0.7222 0.1414 0.029 Uiso calc U R 1
C C52 0.1920(3) 0.6811(2) 0.1101(2) 0.0350(11) Uani d . . 1
H H52A 0.2391 0.7058 0.1479 0.053 Uiso calc U R 1
H H52B 0.1739 0.7063 0.0628 0.053 Uiso calc U R 1
H H52C 0.2118 0.6352 0.1029 0.053 Uiso calc U R 1
C C53 0.0411(3) 0.6381(3) 0.0753(2) 0.0404(12) Uani d . . 1
H H53A 0.0607 0.5932 0.0646 0.061 Uiso calc U R 1
H H53B 0.0213 0.6659 0.0297 0.061 Uiso calc U R 1
H H53C -0.0065 0.6316 0.0932 0.061 Uiso calc U R 1
C C54 0.1438(2) 0.5686(2) 0.2163(2) 0.0239(9) Uani d . . 1
H H54 0.121 0.5421 0.172 0.029 Uiso calc U R 1
C C55 0.1754(2) 0.5364(2) 0.2844(2) 0.0258(9) Uani d . . 1
H H55 0.1736 0.4877 0.2863 0.031 Uiso calc U R 1
C C56 0.2097(2) 0.57269(19) 0.3498(2) 0.0215(9) Uani d . . 1
H H56 0.2318 0.5489 0.396 0.026 Uiso calc U R 1
C C57 0.2124(2) 0.64459(18) 0.3491(2) 0.0156(8) Uani d . . 1
C C58 0.2559(2) 0.6839(2) 0.4216(2) 0.0218(8) Uani d . . 1
H H58 0.2307 0.7312 0.4149 0.026 Uiso calc U R 1
C C59 0.3536(3) 0.6905(2) 0.4374(2) 0.0335(11) Uani d . . 1
H H59A 0.3789 0.6446 0.4405 0.05 Uiso calc U R 1
H H59B 0.3818 0.7146 0.4848 0.05 Uiso calc U R 1
H H59C 0.3622 0.7163 0.397 0.05 Uiso calc U R 1
C C60 0.2434(3) 0.6514(2) 0.4897(2) 0.0336(11) Uani d . . 1
H H60A 0.182 0.6413 0.4775 0.05 Uiso calc U R 1
H H60B 0.2633 0.6834 0.5319 0.05 Uiso calc U R 1
H H60C 0.2768 0.6088 0.5031 0.05 Uiso calc U R 1
N N1 0.6668(2) 0.77030(15) 0.25133(18) 0.0190(7) Uani d . . 1
N N2 0.63506(19) 0.66554(16) 0.22376(18) 0.0201(7) Uani d . . 1
N N3 0.15118(18) 0.85750(14) 0.25906(16) 0.0145(6) Uani d . . 1
N N4 0.18287(18) 0.75047(15) 0.27476(16) 0.0128(6) Uani d . . 1

loop_
_atom_site_aniso_label
_atom_site_aniso_U_11
_atom_site_aniso_U_22
_atom_site_aniso_U_33
_atom_site_aniso_U_12
_atom_site_aniso_U_13
_atom_site_aniso_U_23
Ga1 0.0136(2) 0.0124(2) 0.0185(2) -0.00154(15) 0.00813(17) -0.00399(16)
Ga2 0.0133(2) 0.0116(2) 0.0225(2) 0.00047(15) 0.00815(18) 0.00199(16)
C1 0.021(2) 0.023(2) 0.026(2) -0.0018(16) 0.0116(18) -0.0059(17)
C2 0.0160(19) 0.023(2) 0.027(2) 0.0008(16) 0.0099(17) 0.0004(17)
C3 0.020(2) 0.019(2) 0.031(2) -0.0030(16) 0.0133(18) -0.0034(17)
C4 0.0120(17) 0.0154(18) 0.0150(18) -0.0011(14) 0.0047(15) -0.0029(15)
C5 0.030(2) 0.021(2) 0.068(3) -0.0110(18) 0.037(2) -0.019(2)
C6 0.030(2) 0.029(2) 0.071(3) -0.0101(19) 0.038(3) -0.023(2)
C7 0.0137(18) 0.0137(18) 0.024(2) -0.0042(14) 0.0100(16) -0.0085(15)
C8 0.0105(17) 0.0184(19) 0.022(2) 0.0003(14) 0.0059(16) -0.0012(16)
C9 0.023(2) 0.029(2) 0.030(2) 0.0027(18) 0.0083(19) 0.0048(19)
C10 0.030(2) 0.048(3) 0.023(2) 0.001(2) 0.003(2) 0.005(2)
C11 0.032(3) 0.060(4) 0.056(3) 0.025(2) 0.020(3) 0.031(3)
C12 0.021(2) 0.023(2) 0.020(2) -0.0061(16) 0.0057(17) -0.0128(17)
C13 0.026(2) 0.0122(19) 0.041(3) -0.0032(16) 0.015(2) -0.0100(18)
C14 0.022(2) 0.0167(19) 0.035(2) 0.0003(16) 0.0138(19) 0.0071(18)
C15 0.0167(19) 0.023(2) 0.021(2) -0.0040(16) 0.0090(17) -0.0019(16)
C16 0.036(3) 0.038(3) 0.020(2) -0.014(2) 0.010(2) -0.0009(19)
C17 0.058(4) 0.072(4) 0.034(3) -0.025(3) 0.030(3) -0.012(3)
C18 0.047(3) 0.060(4) 0.033(3) -0.014(3) 0.001(2) 0.017(3)
C19 0.0157(19) 0.0121(18) 0.029(2) -0.0021(14) 0.0121(17) -0.0060(16)
C20 0.0165(19) 0.0176(19) 0.022(2) -0.0008(15) 0.0116(16) -0.0051(16)
C21 0.025(2) 0.025(2) 0.032(2) 0.0033(18) 0.0131(19) 0.0065(19)
C22 0.081(4) 0.075(4) 0.054(4) 0.032(3) 0.047(3) 0.034(3)
C23 0.035(3) 0.031(3) 0.034(3) 0.002(2) -0.004(2) 0.000(2)
C24 0.021(2) 0.0185(19) 0.021(2) -0.0071(16) 0.0089(17) -0.0078(16)
C25 0.029(2) 0.0128(18) 0.033(2) -0.0032(16) 0.0175(19) -0.0038(17)
C26 0.027(2) 0.0164(19) 0.023(2) 0.0025(16) 0.0113(18) 0.0012(16)
C27 0.0175(19) 0.022(2) 0.019(2) 0.0007(16) 0.0087(17) -0.0069(16)
C28 0.022(2) 0.036(2) 0.023(2) 0.0014(18) 0.0029(18) -0.0150(19)
C29 0.042(3) 0.146(6) 0.023(3) 0.000(4) 0.005(2) -0.036(3)
C30 0.027(3) 0.093(5) 0.043(3) 0.024(3) -0.003(2) -0.033(3)
C31 0.018(2) 0.022(2) 0.032(2) -0.0046(16) 0.0060(18) 0.0017(18)
C32 0.026(2) 0.028(2) 0.029(2) 0.0049(18) 0.0140(19) 0.0065(18)
C33 0.023(2) 0.018(2) 0.049(3) 0.0032(17) 0.020(2) 0.0018(19)
C34 0.0129(17) 0.0128(17) 0.0112(17) 0.0023(14) 0.0017(15) -0.0013(14)
C35 0.0149(19) 0.0191(19) 0.031(2) -0.0029(15) 0.0137(17) 0.0015(17)
C36 0.0139(18) 0.0179(19) 0.029(2) 0.0018(15) 0.0125(17) 0.0046(16)
C37 0.0134(18) 0.0104(17) 0.023(2) 0.0002(14) 0.0101(16) 0.0047(15)
C38 0.0163(19) 0.0169(18) 0.0174(19) -0.0010(15) 0.0056(16) 0.0003(15)
C39 0.025(2) 0.019(2) 0.023(2) -0.0016(17) 0.0046(18) -0.0011(17)
C40 0.071(4) 0.077(4) 0.052(3) -0.031(3) 0.043(3) -0.043(3)
C41 0.041(3) 0.041(3) 0.027(3) 0.003(2) -0.009(2) -0.006(2)
C42 0.0151(19) 0.0171(19) 0.022(2) 0.0021(15) 0.0027(16) 0.0064(16)
C43 0.022(2) 0.0127(18) 0.027(2) 0.0055(15) 0.0084(18) 0.0074(16)
C44 0.025(2) 0.0122(18) 0.022(2) -0.0003(16) 0.0073(18) 0.0019(16)
C45 0.0160(18) 0.0107(17) 0.0182(18) -0.0012(14) 0.0076(16) 0.0010(15)
C46 0.022(2) 0.0125(18) 0.0180(19) -0.0019(15) 0.0030(17) 0.0035(15)
C47 0.034(3) 0.042(3) 0.018(2) -0.007(2) 0.0059(19) 0.0029(19)
C48 0.028(2) 0.031(2) 0.031(2) -0.0052(19) -0.001(2) 0.011(2)
C49 0.0109(17) 0.0104(17) 0.0218(19) 0.0037(14) 0.0066(15) 0.0005(15)
C50 0.0123(18) 0.021(2) 0.0190(19) 0.0041(15) 0.0057(16) -0.0029(16)
C51 0.024(2) 0.031(2) 0.017(2) 0.0062(18) 0.0060(17) -0.0072(17)
C52 0.033(3) 0.051(3) 0.023(2) 0.002(2) 0.012(2) 0.000(2)
C53 0.032(3) 0.066(3) 0.020(2) 0.002(2) 0.006(2) -0.011(2)
C54 0.016(2) 0.019(2) 0.034(2) -0.0007(16) 0.0062(18) -0.0122(18)
C55 0.020(2) 0.0115(18) 0.047(3) 0.0002(16) 0.014(2) -0.0016(18)
C56 0.018(2) 0.0176(19) 0.031(2) 0.0054(16) 0.0118(18) 0.0071(17)
C57 0.0157(18) 0.0130(18) 0.0198(19) 0.0038(14) 0.0085(16) 0.0003(15)
C58 0.024(2) 0.021(2) 0.019(2) 0.0024(16) 0.0065(17) 0.0031(16)
C59 0.027(2) 0.046(3) 0.022(2) -0.010(2) 0.0018(19) -0.004(2)
C60 0.029(2) 0.049(3) 0.022(2) 0.005(2) 0.0091(19) 0.006(2)
N1 0.0179(16) 0.0135(16) 0.0295(18) -0.0056(13) 0.0132(15) -0.0094(14)
N2 0.0176(16) 0.0164(16) 0.0326(19) -0.0056(13) 0.0165(15) -0.0086(14)
N3 0.0147(15) 0.0103(15) 0.0196(16) 0.0013(12) 0.0078(13) 0.0014(12)
N4 0.0132(15) 0.0111(14) 0.0159(15) 0.0024(12) 0.0075(13) 0.0011(12)

loop_
_atom_type_symbol
_atom_type_description
_atom_type_scat_dispersion_real
_atom_type_scat_dispersion_imag
_atom_type_scat_source
C C 0.0033 0.0016 'International Tables Vol C Tables 4.2.6.8 and 6.1.1.4'
H H 0.0000 0.0000 'International Tables Vol C Tables 4.2.6.8 and 6.1.1.4'
N N 0.0061 0.0033 'International Tables Vol C Tables 4.2.6.8 and 6.1.1.4'
Ga Ga 0.2307 1.6083 'International Tables Vol C Tables 4.2.6.8 and 6.1.1.4'

loop_
_geom_angle_atom_site_label_1
_geom_angle_atom_site_label_2
_geom_angle_atom_site_label_3
_geom_angle
C1 Ga1 C3 108.32(16)
C1 Ga1 C2 112.39(16)
C3 Ga1 C2 115.31(16)
C1 Ga1 C4 108.43(15)
C3 Ga1 C4 110.76(14)
C2 Ga1 C4 101.33(14)
C32 Ga2 C33 111.48(17)
C32 Ga2 C31 113.65(17)
C33 Ga2 C31 111.41(17)
C32 Ga2 C34 105.53(15)
C33 Ga2 C34 109.54(15)
C31 Ga2 C34 104.78(15)
N2 C4 N1 103.6(3)
N2 C4 Ga1 127.7(3)
N1 C4 Ga1 128.1(3)
C6 C5 N1 106.7(3)
C5 C6 N2 106.6(3)
C8 C7 C15 123.7(3)
C8 C7 N1 118.2(3)
C15 C7 N1 117.9(3)
C12 C8 C7 116.2(3)
C12 C8 C9 121.4(4)
C7 C8 C9 122.4(3)
C8 C9 C10 114.3(4)
C8 C9 C11 110.1(3)
C10 C9 C11 109.7(4)
C13 C12 C8 121.6(4)
C14 C13 C12 120.5(4)
C13 C14 C15 121.4(4)
C14 C15 C7 116.5(3)
C14 C15 C16 120.5(4)
C7 C15 C16 122.9(3)
C15 C16 C18 113.1(4)
C15 C16 C17 111.1(3)
C18 C16 C17 109.4(4)
C27 C19 C20 123.2(3)
C27 C19 N2 117.7(3)
C20 C19 N2 119.1(3)
C24 C20 C19 117.0(3)
C24 C20 C21 120.7(3)
C19 C20 C21 122.3(3)
C20 C21 C22 110.3(3)
C20 C21 C23 111.5(3)
C22 C21 C23 108.2(4)
C25 C24 C20 121.3(4)
C26 C25 C24 120.2(4)
C25 C26 C27 120.8(4)
C26 C27 C19 117.6(3)
C26 C27 C28 120.3(4)
C19 C27 C28 122.1(4)
C29 C28 C30 109.6(4)
C29 C28 C27 112.3(4)
C30 C28 C27 110.7(3)
N3 C34 N4 104.2(3)
N3 C34 Ga2 127.8(2)
N4 C34 Ga2 128.0(3)
C36 C35 N3 106.3(3)
C35 C36 N4 107.2(3)
C45 C37 C38 122.7(3)
C45 C37 N3 118.1(3)
C38 C37 N3 119.2(3)
C42 C38 C37 117.2(3)
C42 C38 C39 120.9(3)
C37 C38 C39 121.9(3)
C40 C39 C38 111.2(3)
C40 C39 C41 110.7(4)
C38 C39 C41 112.1(3)
C38 C42 C43 121.5(3)
C44 C43 C42 119.9(3)
C43 C44 C45 121.7(4)
C44 C45 C37 117.0(3)
C44 C45 C46 119.9(3)
C37 C45 C46 123.1(3)
C45 C46 C48 110.2(3)
C45 C46 C47 110.1(3)
C48 C46 C47 111.4(3)
C50 C49 C57 123.6(3)
C50 C49 N4 117.5(3)
C57 C49 N4 118.8(3)
C54 C50 C49 116.9(3)
C54 C50 C51 119.9(3)
C49 C50 C51 123.0(3)
C52 C51 C50 110.1(3)
C52 C51 C53 109.6(3)
C50 C51 C53 113.6(4)
C55 C54 C50 120.6(4)
C54 C55 C56 121.6(4)
C55 C56 C57 120.7(4)
C49 C57 C56 116.5(3)
C49 C57 C58 123.4(3)
C56 C57 C58 120.0(3)
C57 C58 C60 113.9(3)
C57 C58 C59 109.6(3)
C60 C58 C59 109.1(3)
C4 N1 C5 111.4(3)
C4 N1 C7 127.2(3)
C5 N1 C7 121.3(3)
C4 N2 C6 111.7(3)
C4 N2 C19 126.7(3)
C6 N2 C19 121.4(3)
C34 N3 C35 111.4(3)
C34 N3 C37 127.6(3)
C35 N3 C37 121.0(3)
C34 N4 C36 110.9(3)
C34 N4 C49 126.8(3)
C36 N4 C49 122.0(3)

loop_
_geom_bond_atom_site_label_1
_geom_bond_atom_site_label_2
_geom_bond_distance
Ga1 C1 1.994(4)
Ga1 C3 2.006(4)
Ga1 C2 2.013(4)
Ga1 C4 2.105(4)
Ga2 C32 2.009(4)
Ga2 C33 2.011(4)
Ga2 C31 2.014(4)
Ga2 C34 2.119(4)
C4 N2 1.351(4)
C4 N1 1.356(4)
C5 C6 1.332(5)
C5 N1 1.388(5)
C6 N2 1.386(5)
C7 C8 1.406(5)
C7 C15 1.409(5)
C7 N1 1.455(4)
C8 C12 1.398(5)
C8 C9 1.511(5)
C9 C10 1.521(6)
C9 C11 1.534(6)
C12 C13 1.381(6)
C13 C14 1.378(6)
C14 C15 1.394(5)
C15 C16 1.515(5)
C16 C18 1.537(6)
C16 C17 1.542(6)
C19 C27 1.393(5)
C19 C20 1.396(5)
C19 N2 1.447(4)
C20 C24 1.391(5)
C20 C21 1.526(5)
C21 C22 1.535(6)
C21 C23 1.536(6)
C24 C25 1.383(5)
C25 C26 1.383(5)
C26 C27 1.392(5)
C27 C28 1.522(5)
C28 C29 1.501(6)
C28 C30 1.521(6)
C34 N3 1.359(4)
C34 N4 1.360(4)
C35 C36 1.345(5)
C35 N3 1.392(4)
C36 N4 1.390(4)
C37 C45 1.400(5)
C37 C38 1.408(5)
C37 N3 1.446(4)
C38 C42 1.385(5)
C38 C39 1.528(5)
C39 C40 1.508(6)
C39 C41 1.529(6)
C42 C43 1.386(5)
C43 C44 1.376(5)
C44 C45 1.394(5)
C45 C46 1.525(5)
C46 C48 1.528(5)
C46 C47 1.540(5)
C49 C50 1.400(5)
C49 C57 1.401(5)
C49 N4 1.453(4)
C50 C54 1.395(5)
C50 C51 1.520(5)
C51 C52 1.515(5)
C51 C53 1.536(5)
C54 C55 1.373(6)
C55 C56 1.373(6)
C56 C57 1.402(5)
C57 C58 1.522(5)
C58 C60 1.536(5)
C58 C59 1.546(5)
